data_1545297
loop_
_publ_author_name
'Kong, Fan-Dong'
'Ma, Qing-Yun'
'Huang, Sheng-Zhuo'
'Wang, Pei'
'Wang, Jun-Feng'
'Zhou, Li-Man'
'Yuan, Jing-Zhe'
'Dai, Hao-Fu'
'Zhao, You-Xing'

_publ_section_title
;
 Chrodrimanins K-N and Related Meroterpenoids from the Fungus Penicillium
 sp. SCS-KFD09 Isolated from a Marine Worm, Sipunculus nudus.
;
_journal_issue 4
_journal_name_full 'Journal of natural products'
_journal_page_first 1039
_journal_page_last 1047
_journal_paper_doi 10.1021/acs.jnatprod.6b01061
_journal_volume 80
_journal_year 2017
_chemical_absolute_configuration ad
_chemical_formula_moiety 'C25 H30 O7'
_chemical_formula_sum 'C25 H30 O7'
_chemical_formula_weight 442.49
_space_group_crystal_system orthorhombic
_space_group_IT_number 19
_space_group_name_Hall 'P 2ac 2ab'
_space_group_name_H-M_alt 'P 21 21 21'
_symmetry_space_group_name_Hall 'P 2ac 2ab'
_symmetry_space_group_name_H-M 'P 21 21 21'
_atom_sites_solution_hydrogens mixed
_atom_sites_solution_primary direct
_audit_creation_date 2016-11-14
_audit_creation_method
;
Olex2 1.2-beta
(compiled 2016.09.09 svn.r3337 for OlexSys, GUI svn.r5227)
;
_cell_angle_alpha 90
_cell_angle_beta 90
_cell_angle_gamma 90
_cell_formula_units_Z 4
_cell_length_a 10.9888(4)
_cell_length_b 12.7811(4)
_cell_length_c 15.6040(5)
_cell_measurement_reflns_used 9987
_cell_measurement_temperature 273(2)
_cell_measurement_theta_max 68.182
_cell_measurement_theta_min 4.023
_cell_volume 2191.57(13)
_computing_cell_refinement 'SAINT v8.34A (Bruker, 2013)'
_computing_data_reduction 'SAINT v8.34A (Bruker, 2013)'
_computing_molecular_graphics 'Olex2 (Dolomanov et al., 2009)'
_computing_publication_material 'Olex2 (Dolomanov et al., 2009)'
_computing_structure_refinement 'ShelXL (Sheldrick, 2015)'
_computing_structure_solution 'ShelXT (Sheldrick, 2015)'
_diffrn_ambient_temperature 273.15
_diffrn_measured_fraction_theta_full 0.991
_diffrn_measured_fraction_theta_max 0.990
_diffrn_measurement_device_type 'Bruker APEX-II CCD'
_diffrn_measurement_method '\f and \w scans'
_diffrn_radiation_type CuK\a
_diffrn_radiation_wavelength 1.54178
_diffrn_reflns_av_R_equivalents 0.0330
_diffrn_reflns_av_unetI/netI 0.0273
_diffrn_reflns_Laue_measured_fraction_full 0.991
_diffrn_reflns_Laue_measured_fraction_max 0.990
_diffrn_reflns_limit_h_max 13
_diffrn_reflns_limit_h_min -13
_diffrn_reflns_limit_k_max 12
_diffrn_reflns_limit_k_min -14
_diffrn_reflns_limit_l_max 18
_diffrn_reflns_limit_l_min -18
_diffrn_reflns_number 15924
_diffrn_reflns_point_group_measured_fraction_full 0.989
_diffrn_reflns_point_group_measured_fraction_max 0.987
_diffrn_reflns_theta_full 67.679
_diffrn_reflns_theta_max 68.240
_diffrn_reflns_theta_min 4.472
_diffrn_standards_number 0
_exptl_absorpt_coefficient_mu 0.802
_exptl_absorpt_correction_T_max 0.7531
_exptl_absorpt_correction_T_min 0.6573
_exptl_absorpt_correction_type multi-scan
_exptl_absorpt_process_details
;
SADABS-2014/5 (Bruker,2014/5) was used for absorption correction.
wR2(int) was 0.0715 before and 0.0608 after correction.
The Ratio of minimum to maximum transmission is 0.8728.
The \l/2 correction factor is 0.00150.
;
_exptl_crystal_colour colourless
_exptl_crystal_colour_primary colourless
_exptl_crystal_density_diffrn 1.341
_exptl_crystal_description block
_exptl_crystal_F_000 944
_refine_diff_density_max 0.228
_refine_diff_density_min -0.223
_refine_diff_density_rms 0.050
_refine_ls_abs_structure_details
;
 Flack x determined using 1479 quotients [(I+)-(I-)]/[(I+)+(I-)]
 (Parsons, Flack and Wagner, Acta Cryst. B69 (2013) 249-259).
;
_refine_ls_abs_structure_Flack 0.04(8)
_refine_ls_extinction_method none
_refine_ls_goodness_of_fit_ref 1.055
_refine_ls_hydrogen_treatment constr
_refine_ls_matrix_type full
_refine_ls_number_parameters 294
_refine_ls_number_reflns 3976
_refine_ls_number_restraints 0
_refine_ls_restrained_S_all 1.055
_refine_ls_R_factor_all 0.0450
_refine_ls_R_factor_gt 0.0415
_refine_ls_shift/su_max 0.000
_refine_ls_shift/su_mean 0.000
_refine_ls_structure_factor_coef Fsqd
_refine_ls_weighting_details 'w=1/[\s^2^(Fo^2^)+(0.0577P)^2^+0.4863P] where P=(Fo^2^+2Fc^2^)/3'
_refine_ls_weighting_scheme calc
_refine_ls_wR_factor_gt 0.1028
_refine_ls_wR_factor_ref 0.1052
_reflns_Friedel_coverage 0.752
_reflns_Friedel_fraction_full 0.986
_reflns_Friedel_fraction_max 0.984
_reflns_number_gt 3714
_reflns_number_total 3976
_reflns_threshold_expression 'I > 2\s(I)'
_cod_data_source_file np6b01061_si_007.cif
_cod_data_source_block 9_22_12_1_0m
_cod_depositor_comments 'Adding full bibliography for 1545294--1545297.cif.'
_cod_database_code 1545297
_shelx_space_group_comment
;
The symmetry employed for this shelxl refinement is uniquely defined
by the following loop, which should always be used as a source of
symmetry information in preference to the above space-group names.
They are only intended as comments.
;
_olex2_refinement_description
;
1. Fixed Uiso
 At 1.2 times of:
  All C(H) groups, All C(H,H) groups
 At 1.5 times of:
  All C(H,H,H) groups, All O(H) groups
2.a Riding coordinates:
 O5(H5), O3(H3), O7(H7)
2.b Ternary CH refined with riding coordinates:
 C9(H9), C7(H7A), C19(H19), C20(H20), C15(H15)
2.c Secondary CH2 refined with riding coordinates:
 C8(H8A,H8B), C16(H16A,H16B)
2.d Aromatic/amide H refined with riding coordinates:
 C13(H13), C12(H12), C4(H4)
2.e Idealised Me refined as rotating group:
 C21(H21A,H21B,H21C), C25(H25A,H25B,H25C), C23(H23A,H23B,H23C), C24(H24A,H24B,
 H24C), C22(H22A,H22B,H22C)
;
_shelx_shelxl_version_number 2014/7
_olex2_submission_special_instructions 'No special instructions were received'

loop_
_space_group_symop_operation_xyz
'x, y, z'
'x+1/2, -y+1/2, -z'
'-x, y+1/2, -z+1/2'
'-x+1/2, -y, z+1/2'

loop_
_atom_site_label
_atom_site_type_symbol
_atom_site_fract_x
_atom_site_fract_y
_atom_site_fract_z
_atom_site_U_iso_or_equiv
_atom_site_adp_type
_atom_site_occupancy
_atom_site_site_symmetry_order
_atom_site_calc_flag
_atom_site_refinement_flags_posn
O6 O 0.3902(3) 0.3404(3) 0.91762(15) 0.0849(10) Uani 1 1 d .
O5 O 0.3063(2) 0.15638(16) 0.50294(12) 0.0477(6) Uani 1 1 d .
H5 H 0.3100 0.1636 0.4508 0.072 Uiso 1 1 d R
O4 O 0.32893(17) 0.33656(15) 0.42427(11) 0.0339(4) Uani 1 1 d .
O3 O 0.4889(2) 0.45095(18) 0.16553(12) 0.0498(6) Uani 1 1 d .
H3 H 0.5430 0.4870 0.1450 0.075 Uiso 1 1 d R
O2 O 0.6651(2) 0.58919(18) 0.16982(13) 0.0517(6) Uani 1 1 d .
O1 O 0.7110(2) 0.67117(15) 0.28824(12) 0.0402(5) Uani 1 1 d .
O7 O 0.7831(2) 0.54565(18) 0.43379(16) 0.0542(6) Uani 1 1 d .
H7 H 0.7765 0.4880 0.4564 0.081 Uiso 1 1 d R
C13 C 0.4969(4) 0.4052(3) 0.7123(2) 0.0561(9) Uani 1 1 d .
H13 H 0.5517 0.4516 0.6874 0.067 Uiso 1 1 calc R
C17 C 0.4966(2) 0.4600(2) 0.43337(16) 0.0291(5) Uani 1 1 d .
C12 C 0.4721(4) 0.4151(3) 0.7948(2) 0.0565(9) Uani 1 1 d .
H12 H 0.5098 0.4685 0.8254 0.068 Uiso 1 1 calc R
C18 C 0.5744(2) 0.5240(2) 0.38621(16) 0.0293(5) Uani 1 1 d .
C11 C 0.3875(3) 0.3455(3) 0.84007(19) 0.0457(7) Uani 1 1 d .
C2 C 0.5726(3) 0.5250(2) 0.29602(17) 0.0316(6) Uani 1 1 d .
C10 C 0.3018(2) 0.2759(2) 0.78846(17) 0.0327(6) Uani 1 1 d .
C3 C 0.4928(3) 0.4573(2) 0.25200(17) 0.0348(6) Uani 1 1 d .
C9 C 0.3108(2) 0.30205(19) 0.69134(16) 0.0282(5) Uani 1 1 d .
H9 H 0.2681 0.3689 0.6847 0.034 Uiso 1 1 calc R
C4 C 0.4124(3) 0.3963(2) 0.29790(17) 0.0352(6) Uani 1 1 d .
H4 H 0.3576 0.3533 0.2692 0.042 Uiso 1 1 calc R
C8 C 0.2399(3) 0.2249(3) 0.63605(18) 0.0482(8) Uani 1 1 d .
H8A H 0.1553 0.2267 0.6536 0.058 Uiso 1 1 calc R
H8B H 0.2703 0.1550 0.6475 0.058 Uiso 1 1 calc R
C5 C 0.4132(2) 0.3989(2) 0.38666(16) 0.0299(5) Uani 1 1 d .
C7 C 0.2460(3) 0.2442(2) 0.53948(16) 0.0338(6) Uani 1 1 d .
H7A H 0.1628 0.2471 0.5169 0.041 Uiso 1 1 calc R
C19 C 0.6670(2) 0.5938(2) 0.42911(17) 0.0340(6) Uani 1 1 d .
H19 H 0.6392 0.6108 0.4871 0.041 Uiso 1 1 calc R
C6 C 0.3109(2) 0.3467(2) 0.51712(15) 0.0285(5) Uani 1 1 d .
C20 C 0.6816(3) 0.6941(2) 0.37834(18) 0.0358(6) Uani 1 1 d .
H20 H 0.6044 0.7325 0.3802 0.043 Uiso 1 1 calc R
C15 C 0.4373(2) 0.3505(2) 0.55831(15) 0.0273(5) Uani 1 1 d .
H15 H 0.4828 0.2940 0.5304 0.033 Uiso 1 1 calc R
C21 C 0.7809(3) 0.7649(2) 0.4096(2) 0.0477(8) Uani 1 1 d .
H21A H 0.8562 0.7270 0.4117 0.072 Uiso 1 1 calc GR
H21B H 0.7611 0.7900 0.4659 0.072 Uiso 1 1 calc GR
H21C H 0.7891 0.8232 0.3712 0.072 Uiso 1 1 calc GR
C14 C 0.4407(2) 0.3223(2) 0.65718(16) 0.0322(6) Uani 1 1 d .
C1 C 0.6511(3) 0.5952(2) 0.24736(17) 0.0360(6) Uani 1 1 d .
C16 C 0.5022(3) 0.4507(2) 0.53035(16) 0.0311(5) Uani 1 1 d .
H16A H 0.4633 0.5109 0.5565 0.037 Uiso 1 1 calc R
H16B H 0.5864 0.4489 0.5490 0.037 Uiso 1 1 calc R
C25 C 0.2288(3) 0.4414(2) 0.5301(2) 0.0430(7) Uani 1 1 d .
H25A H 0.2644 0.5012 0.5026 0.064 Uiso 1 1 calc GR
H25B H 0.2202 0.4551 0.5903 0.064 Uiso 1 1 calc GR
H25C H 0.1503 0.4276 0.5056 0.064 Uiso 1 1 calc GR
C23 C 0.3272(4) 0.1614(3) 0.8126(2) 0.0556(9) Uani 1 1 d .
H23A H 0.3089 0.1508 0.8721 0.083 Uiso 1 1 calc GR
H23B H 0.4115 0.1458 0.8025 0.083 Uiso 1 1 calc GR
H23C H 0.2773 0.1161 0.7784 0.083 Uiso 1 1 calc GR
C24 C 0.1730(3) 0.3017(3) 0.8201(2) 0.0520(8) Uani 1 1 d .
H24A H 0.1568 0.3747 0.8113 0.078 Uiso 1 1 calc GR
H24B H 0.1667 0.2856 0.8801 0.078 Uiso 1 1 calc GR
H24C H 0.1148 0.2608 0.7887 0.078 Uiso 1 1 calc GR
C22 C 0.5262(3) 0.2263(3) 0.6643(2) 0.0599(10) Uani 1 1 d .
H22A H 0.4920 0.1687 0.6330 0.090 Uiso 1 1 calc GR
H22B H 0.5352 0.2071 0.7235 0.090 Uiso 1 1 calc GR
H22C H 0.6044 0.2436 0.6409 0.090 Uiso 1 1 calc GR

loop_
_atom_site_aniso_label
_atom_site_aniso_U_11
_atom_site_aniso_U_22
_atom_site_aniso_U_33
_atom_site_aniso_U_23
_atom_site_aniso_U_13
_atom_site_aniso_U_12
O6 0.083(2) 0.142(3) 0.0293(12) -0.0103(15) 0.0051(12) -0.050(2)
O5 0.0803(16) 0.0296(10) 0.0333(10) -0.0013(8) 0.0127(10) -0.0100(11)
O4 0.0378(10) 0.0359(10) 0.0279(9) 0.0010(7) -0.0020(8) -0.0119(8)
O3 0.0646(14) 0.0612(14) 0.0236(9) 0.0040(9) -0.0015(10) -0.0087(12)
O2 0.0711(15) 0.0548(13) 0.0291(10) 0.0099(9) 0.0087(10) -0.0095(12)
O1 0.0517(12) 0.0355(10) 0.0333(10) 0.0081(8) 0.0075(9) -0.0061(9)
O7 0.0419(12) 0.0404(12) 0.0804(16) 0.0242(11) -0.0139(11) -0.0062(10)
C13 0.065(2) 0.068(2) 0.0353(16) 0.0096(15) -0.0118(16) -0.0352(19)
C17 0.0322(13) 0.0287(14) 0.0265(12) 0.0010(9) 0.0003(11) 0.0002(11)
C12 0.075(2) 0.055(2) 0.0399(17) -0.0014(15) -0.0112(16) -0.0279(18)
C18 0.0335(13) 0.0272(13) 0.0271(12) 0.0033(9) 0.0027(11) 0.0001(10)
C11 0.0459(17) 0.0579(19) 0.0334(15) -0.0081(14) 0.0047(13) -0.0086(15)
C2 0.0359(14) 0.0302(13) 0.0287(13) 0.0047(10) 0.0022(11) 0.0046(10)
C10 0.0341(14) 0.0362(14) 0.0277(13) 0.0004(10) 0.0054(11) -0.0010(11)
C3 0.0435(15) 0.0369(15) 0.0238(12) 0.0024(10) -0.0023(11) 0.0029(12)
C9 0.0301(13) 0.0276(12) 0.0271(12) -0.0013(9) 0.0023(10) -0.0010(10)
C4 0.0421(15) 0.0347(14) 0.0289(13) -0.0022(11) -0.0043(11) -0.0011(11)
C8 0.0560(19) 0.0569(19) 0.0317(15) -0.0048(13) 0.0078(13) -0.0324(16)
C5 0.0341(13) 0.0257(13) 0.0300(12) 0.0020(10) -0.0001(10) -0.0021(10)
C7 0.0346(14) 0.0366(14) 0.0304(13) -0.0023(11) -0.0004(11) -0.0114(11)
C19 0.0370(14) 0.0346(14) 0.0305(13) 0.0054(11) 0.0020(11) -0.0071(12)
C6 0.0305(13) 0.0298(12) 0.0251(11) -0.0007(10) -0.0005(10) -0.0038(11)
C20 0.0419(15) 0.0294(14) 0.0360(14) 0.0020(10) 0.0086(12) -0.0011(11)
C15 0.0293(12) 0.0268(12) 0.0259(12) 0.0008(9) 0.0016(10) -0.0052(11)
C21 0.062(2) 0.0374(16) 0.0440(16) 0.0017(13) 0.0078(15) -0.0163(15)
C14 0.0305(13) 0.0404(15) 0.0257(12) 0.0052(11) -0.0002(11) -0.0065(11)
C1 0.0454(17) 0.0331(14) 0.0296(13) 0.0082(11) 0.0036(11) 0.0016(12)
C16 0.0342(13) 0.0330(14) 0.0262(12) 0.0020(10) 0.0006(11) -0.0119(11)
C25 0.0417(16) 0.0415(16) 0.0457(16) 0.0013(13) -0.0048(13) 0.0078(13)
C23 0.080(2) 0.0472(18) 0.0397(16) 0.0134(14) 0.0085(16) 0.0058(18)
C24 0.0401(17) 0.076(2) 0.0397(17) 0.0032(15) 0.0109(13) 0.0039(16)
C22 0.0459(18) 0.080(2) 0.053(2) 0.0314(18) 0.0134(15) 0.0233(17)

loop_
_atom_type_symbol
_atom_type_description
_atom_type_scat_dispersion_real
_atom_type_scat_dispersion_imag
_atom_type_scat_source
C C 0.0181 0.0091 'International Tables Vol C Tables 4.2.6.8 and 6.1.1.4'
H H 0.0000 0.0000 'International Tables Vol C Tables 4.2.6.8 and 6.1.1.4'
O O 0.0492 0.0322 'International Tables Vol C Tables 4.2.6.8 and 6.1.1.4'

loop_
_geom_angle_atom_site_label_1
_geom_angle_atom_site_label_2
_geom_angle_atom_site_label_3
_geom_angle
C7 O5 H5 109.4
C5 O4 C6 117.89(19)
C3 O3 H3 109.5
C1 O1 C20 119.5(2)
C19 O7 H7 109.5
C12 C13 H13 118.6
C12 C13 C14 122.8(3)
C14 C13 H13 118.6
C18 C17 C5 116.9(2)
C18 C17 C16 123.1(2)
C5 C17 C16 120.0(2)
C13 C12 H12 118.6
C13 C12 C11 122.8(3)
C11 C12 H12 118.6
C17 C18 C2 121.6(3)
C17 C18 C19 121.8(2)
C2 C18 C19 116.6(2)
O6 C11 C12 119.9(3)
O6 C11 C10 120.7(3)
C12 C11 C10 119.4(3)
C18 C2 C3 119.4(2)
C18 C2 C1 121.2(2)
C3 C2 C1 119.5(2)
C11 C10 C9 110.5(2)
C11 C10 C23 108.3(3)
C11 C10 C24 105.9(2)
C23 C10 C9 115.6(2)
C24 C10 C9 109.0(2)
C24 C10 C23 107.1(3)
O3 C3 C2 122.9(3)
O3 C3 C4 117.6(3)
C4 C3 C2 119.5(2)
C10 C9 H9 105.0
C8 C9 C10 112.3(2)
C8 C9 H9 105.0
C8 C9 C14 112.7(2)
C14 C9 C10 115.5(2)
C14 C9 H9 105.0
C3 C4 H4 120.0
C3 C4 C5 120.0(3)
C5 C4 H4 120.0
C9 C8 H8A 108.4
C9 C8 H8B 108.4
C9 C8 C7 115.6(2)
H8A C8 H8B 107.5
C7 C8 H8A 108.4
C7 C8 H8B 108.4
O4 C5 C17 123.1(2)
O4 C5 C4 114.4(2)
C4 C5 C17 122.4(3)
O5 C7 C8 106.7(2)
O5 C7 H7A 108.7
O5 C7 C6 111.5(2)
C8 C7 H7A 108.7
C8 C7 C6 112.5(2)
C6 C7 H7A 108.7
O7 C19 C18 111.9(2)
O7 C19 H19 109.2
O7 C19 C20 107.4(2)
C18 C19 H19 109.2
C18 C19 C20 109.8(2)
C20 C19 H19 109.2
O4 C6 C7 102.27(19)
O4 C6 C15 107.11(19)
O4 C6 C25 106.3(2)
C7 C6 C15 110.8(2)
C25 C6 C7 112.0(2)
C25 C6 C15 117.1(2)
O1 C20 C19 110.8(2)
O1 C20 H20 108.5
O1 C20 C21 105.7(2)
C19 C20 H20 108.5
C21 C20 C19 114.7(3)
C21 C20 H20 108.5
C6 C15 H15 104.7
C6 C15 C14 115.0(2)
C14 C15 H15 104.7
C16 C15 C6 109.3(2)
C16 C15 H15 104.7
C16 C15 C14 117.2(2)
C20 C21 H21A 109.5
C20 C21 H21B 109.5
C20 C21 H21C 109.5
H21A C21 H21B 109.5
H21A C21 H21C 109.5
H21B C21 H21C 109.5
C13 C14 C9 107.6(2)
C13 C14 C15 114.1(2)
C13 C14 C22 105.6(3)
C9 C14 C15 110.6(2)
C9 C14 C22 113.7(2)
C22 C14 C15 105.3(2)
O2 C1 O1 117.2(3)
O2 C1 C2 123.5(3)
O1 C1 C2 119.4(2)
C17 C16 C15 109.3(2)
C17 C16 H16A 109.8
C17 C16 H16B 109.8
C15 C16 H16A 109.8
C15 C16 H16B 109.8
H16A C16 H16B 108.3
C6 C25 H25A 109.5
C6 C25 H25B 109.5
C6 C25 H25C 109.5
H25A C25 H25B 109.5
H25A C25 H25C 109.5
H25B C25 H25C 109.5
C10 C23 H23A 109.5
C10 C23 H23B 109.5
C10 C23 H23C 109.5
H23A C23 H23B 109.5
H23A C23 H23C 109.5
H23B C23 H23C 109.5
C10 C24 H24A 109.5
C10 C24 H24B 109.5
C10 C24 H24C 109.5
H24A C24 H24B 109.5
H24A C24 H24C 109.5
H24B C24 H24C 109.5
C14 C22 H22A 109.5
C14 C22 H22B 109.5
C14 C22 H22C 109.5
H22A C22 H22B 109.5
H22A C22 H22C 109.5
H22B C22 H22C 109.5

loop_
_geom_bond_atom_site_label_1
_geom_bond_atom_site_label_2
_geom_bond_distance
O6 C11 1.212(4)
O5 H5 0.8195
O5 C7 1.423(4)
O4 C5 1.356(3)
O4 C6 1.468(3)
O3 H3 0.8174
O3 C3 1.352(3)
O2 C1 1.222(3)
O1 C20 1.472(3)
O1 C1 1.335(3)
O7 H7 0.8201
O7 C19 1.418(4)
C13 H13 0.9300
C13 C12 1.322(5)
C13 C14 1.497(4)
C17 C18 1.394(4)
C17 C5 1.407(4)
C17 C16 1.519(3)
C12 H12 0.9300
C12 C11 1.468(5)
C18 C2 1.408(3)
C18 C19 1.510(4)
C11 C10 1.526(4)
C2 C3 1.410(4)
C2 C1 1.458(4)
C10 C9 1.555(3)
C10 C23 1.537(4)
C10 C24 1.535(4)
C3 C4 1.380(4)
C9 H9 0.9800
C9 C8 1.524(4)
C9 C14 1.545(4)
C4 H4 0.9300
C4 C5 1.386(4)
C8 H8A 0.9700
C8 H8B 0.9700
C8 C7 1.528(4)
C7 H7A 0.9800
C7 C6 1.531(4)
C19 H19 0.9800
C19 C20 1.515(4)
C6 C15 1.532(4)
C6 C25 1.523(4)
C20 H20 0.9800
C20 C21 1.500(4)
C15 H15 0.9800
C15 C14 1.585(3)
C15 C16 1.530(3)
C21 H21A 0.9600
C21 H21B 0.9600
C21 H21C 0.9600
C14 C22 1.550(4)
C16 H16A 0.9700
C16 H16B 0.9700
C25 H25A 0.9600
C25 H25B 0.9600
C25 H25C 0.9600
C23 H23A 0.9600
C23 H23B 0.9600
C23 H23C 0.9600
C24 H24A 0.9600
C24 H24B 0.9600
C24 H24C 0.9600
C22 H22A 0.9600
C22 H22B 0.9600
C22 H22C 0.9600

loop_
_geom_torsion_atom_site_label_1
_geom_torsion_atom_site_label_2
_geom_torsion_atom_site_label_3
_geom_torsion_atom_site_label_4
_geom_torsion
O6 C11 C10 C9 176.9(3)
O6 C11 C10 C23 -55.6(4)
O6 C11 C10 C24 58.9(4)
O5 C7 C6 O4 48.2(3)
O5 C7 C6 C15 -65.6(3)
O5 C7 C6 C25 161.7(2)
O4 C6 C15 C14 -159.9(2)
O4 C6 C15 C16 65.9(2)
O3 C3 C4 C5 179.4(3)
O7 C19 C20 O1 67.5(3)
O7 C19 C20 C21 -52.0(3)
C13 C12 C11 O6 161.7(4)
C13 C12 C11 C10 -15.0(6)
C17 C18 C2 C3 -2.0(4)
C17 C18 C2 C1 177.6(2)
C17 C18 C19 O7 95.4(3)
C17 C18 C19 C20 -145.5(3)
C12 C13 C14 C9 32.7(5)
C12 C13 C14 C15 155.9(4)
C12 C13 C14 C22 -89.0(4)
C12 C11 C10 C9 -6.5(4)
C12 C11 C10 C23 121.0(3)
C12 C11 C10 C24 -124.5(3)
C18 C17 C5 O4 -177.2(2)
C18 C17 C5 C4 4.1(4)
C18 C17 C16 C15 -161.1(2)
C18 C2 C3 O3 -177.5(3)
C18 C2 C3 C4 4.2(4)
C18 C2 C1 O2 169.6(3)
C18 C2 C1 O1 -10.9(4)
C18 C19 C20 O1 -54.4(3)
C18 C19 C20 C21 -173.8(2)
C11 C10 C9 C8 172.2(3)
C11 C10 C9 C14 41.1(3)
C2 C18 C19 O7 -83.2(3)
C2 C18 C19 C20 36.0(3)
C2 C3 C4 C5 -2.3(4)
C10 C9 C8 C7 -179.0(3)
C10 C9 C14 C13 -53.5(3)
C10 C9 C14 C15 -178.7(2)
C10 C9 C14 C22 63.0(3)
C3 C2 C1 O2 -10.8(4)
C3 C2 C1 O1 168.7(3)
C3 C4 C5 O4 179.2(3)
C3 C4 C5 C17 -2.0(4)
C9 C8 C7 O5 115.7(3)
C9 C8 C7 C6 -6.9(4)
C8 C9 C14 C13 175.5(3)
C8 C9 C14 C15 50.3(3)
C8 C9 C14 C22 -68.0(3)
C8 C7 C6 O4 168.1(2)
C8 C7 C6 C15 54.2(3)
C8 C7 C6 C25 -78.5(3)
C5 O4 C6 C7 -161.8(2)
C5 O4 C6 C15 -45.2(3)
C5 O4 C6 C25 80.7(3)
C5 C17 C18 C2 -2.0(4)
C5 C17 C18 C19 179.5(2)
C5 C17 C16 C15 16.2(4)
C7 C6 C15 C14 -49.1(3)
C7 C6 C15 C16 176.7(2)
C19 C18 C2 C3 176.5(2)
C19 C18 C2 C1 -3.9(4)
C6 O4 C5 C17 10.3(4)
C6 O4 C5 C4 -170.8(2)
C6 C15 C14 C13 -124.3(3)
C6 C15 C14 C9 -2.8(3)
C6 C15 C14 C22 120.5(3)
C6 C15 C16 C17 -50.9(3)
C20 O1 C1 O2 169.3(3)
C20 O1 C1 C2 -10.2(4)
C14 C13 C12 C11 0.3(6)
C14 C9 C8 C7 -46.5(4)
C14 C15 C16 C17 176.0(2)
C1 O1 C20 C19 43.4(3)
C1 O1 C20 C21 168.1(2)
C1 C2 C3 O3 2.9(4)
C1 C2 C3 C4 -175.4(3)
C16 C17 C18 C2 175.3(3)
C16 C17 C18 C19 -3.2(4)
C16 C17 C5 O4 5.4(4)
C16 C17 C5 C4 -173.3(3)
C16 C15 C14 C13 6.2(4)
C16 C15 C14 C9 127.6(2)
C16 C15 C14 C22 -109.1(3)
C25 C6 C15 C14 80.9(3)
C25 C6 C15 C16 -53.3(3)
C23 C10 C9 C8 48.9(4)
C23 C10 C9 C14 -82.2(3)
C24 C10 C9 C8 -71.7(3)
C24 C10 C9 C14 157.2(3)
